data_7028280
loop_
_publ_author_name
'Ghorai, Samir'
'Mukherjee, Chandan'

_publ_section_title
;
 Effect of ligand substituent on the reactivity of Ni(II) complexes
 towards oxygen.
;
_journal_issue 2
_journal_name_full 'Dalton transactions (Cambridge, England : 2003)'
_journal_page_first 394
_journal_page_last 397
_journal_paper_doi 10.1039/c3dt52072b
_journal_volume 43
_journal_year 2014
_chemical_absolute_configuration unk
_chemical_compound_source synthesys
_chemical_formula_moiety 'C28 H31 N2 Ni O2'
_chemical_formula_sum 'C28 H31 N2 Ni O2'
_chemical_formula_weight 486.26
_space_group_IT_number 14
_symmetry_cell_setting monoclinic
_symmetry_Int_Tables_number 14
_symmetry_space_group_name_Hall '-P 2yab'
_symmetry_space_group_name_H-M 'P 1 21/a 1'
_atom_sites_solution_hydrogens geom
_atom_sites_solution_primary direct
_atom_sites_solution_secondary difmap
_audit_creation_method SHELXL-97
_cell_angle_alpha 90.00
_cell_angle_beta 96.986(9)
_cell_angle_gamma 90.00
_cell_formula_units_Z 4
_cell_length_a 19.4933(18)
_cell_length_b 6.1948(6)
_cell_length_c 20.415(2)
_cell_measurement_temperature 296(2)
_cell_measurement_theta_max 28.6299
_cell_measurement_theta_min 3.0648
_cell_volume 2447.0(4)
_computing_cell_refinement 'Bruker SMART'
_computing_data_collection 'Bruker SMART'
_computing_data_reduction 'Bruker SAINT'
_computing_molecular_graphics 'Bruker SHELXTL'
_computing_publication_material 'Bruker SHELXTL'
_computing_structure_refinement 'SHELXL-97 (Sheldrick, 1997)'
_computing_structure_solution 'SHELXS-97 (Sheldrick, 1990)'
_diffrn_ambient_temperature 296(2)
_diffrn_measured_fraction_theta_full 0.998
_diffrn_measured_fraction_theta_max 0.998
_diffrn_measurement_device_type 'CCD area detector'
_diffrn_measurement_method '\w scans'
_diffrn_radiation_monochromator graphite
_diffrn_radiation_probe x-ray
_diffrn_radiation_type MoK\a
_diffrn_radiation_wavelength 0.71073
_diffrn_reflns_av_R_equivalents 0.0638
_diffrn_reflns_av_unetI/netI 0.0954
_diffrn_reflns_limit_h_max 23
_diffrn_reflns_limit_h_min -24
_diffrn_reflns_limit_k_max 6
_diffrn_reflns_limit_k_min -7
_diffrn_reflns_limit_l_max 24
_diffrn_reflns_limit_l_min -25
_diffrn_reflns_number 10057
_diffrn_reflns_theta_full 26.00
_diffrn_reflns_theta_max 26.00
_diffrn_reflns_theta_min 3.08
_diffrn_source 'SuperNova (Mo) X-ray Source'
_exptl_absorpt_coefficient_mu 0.820
_exptl_absorpt_correction_T_max 0.968
_exptl_absorpt_correction_T_min 0.943
_exptl_absorpt_correction_type multi-scan
_exptl_absorpt_process_details SADABS
_exptl_crystal_colour green
_exptl_crystal_density_diffrn 1.320
_exptl_crystal_density_method 'not measured'
_exptl_crystal_description needle
_exptl_crystal_F_000 1028
_exptl_crystal_recrystallization_method 'dichloromethane, ethanol'
_exptl_crystal_size_max 0.32
_exptl_crystal_size_mid 0.06
_exptl_crystal_size_min 0.04
_refine_diff_density_max 0.932
_refine_diff_density_min -0.818
_refine_diff_density_rms 0.097
_refine_ls_extinction_method none
_refine_ls_goodness_of_fit_ref 1.086
_refine_ls_hydrogen_treatment constr
_refine_ls_matrix_type full
_refine_ls_number_parameters 304
_refine_ls_number_reflns 4806
_refine_ls_number_restraints 0
_refine_ls_restrained_S_all 1.086
_refine_ls_R_factor_all 0.1117
_refine_ls_R_factor_gt 0.0703
_refine_ls_shift/su_max 0.000
_refine_ls_shift/su_mean 0.000
_refine_ls_structure_factor_coef Fsqd
_refine_ls_weighting_details 'calc w=1/[\s^2^(Fo^2^)+(0.0000P)^2^+7.0000P] where P=(Fo^2^+2Fc^2^)/3'
_refine_ls_weighting_scheme calc
_refine_ls_wR_factor_gt 0.1306
_refine_ls_wR_factor_ref 0.1560
_reflns_number_gt 3042
_reflns_number_total 4806
_reflns_threshold_expression >2sigma(I)
_cod_data_source_file c3dt52072b.txt
_cod_data_source_block cm_30_08
_cod_original_sg_symbol_H-M 'P 21/a'
_cod_database_code 7028280

loop_
_symmetry_equiv_pos_as_xyz
'x, y, z'
'-x+1/2, y+1/2, -z'
'-x, -y, -z'
'x-1/2, -y-1/2, z'

loop_
_atom_site_label
_atom_site_type_symbol
_atom_site_fract_x
_atom_site_fract_y
_atom_site_fract_z
_atom_site_U_iso_or_equiv
_atom_site_adp_type
_atom_site_occupancy
_atom_site_symmetry_multiplicity
_atom_site_calc_flag
_atom_site_refinement_flags
Ni1 Ni 0.75552(3) 0.58837(11) 0.67431(3) 0.0416(2) Uani 1 1 d .
O1 O 0.80006(17) 0.8085(6) 0.72442(18) 0.0497(10) Uani 1 1 d .
O2 O 0.82544(18) 0.6053(6) 0.62155(18) 0.0498(10) Uani 1 1 d .
N1 N 0.68233(19) 0.6421(7) 0.7234(2) 0.0389(10) Uani 1 1 d .
N2 N 0.7206(2) 0.3255(7) 0.6412(2) 0.0443(11) Uani 1 1 d .
C7 C 0.6142(2) 0.5826(9) 0.7002(2) 0.0383(12) Uani 1 1 d .
C12 C 0.6037(3) 0.3793(9) 0.6720(2) 0.0436(13) Uani 1 1 d .
C20 C 0.8393(3) 0.4683(9) 0.5770(3) 0.0459(13) Uani 1 1 d .
C3 C 0.7945(3) 1.0196(9) 0.8229(3) 0.0444(13) Uani 1 1 d .
C1 C 0.6997(2) 0.7857(8) 0.7733(2) 0.0376(12) Uani 1 1 d .
C15 C 0.8053(3) 0.2660(9) 0.5655(3) 0.0427(13) Uani 1 1 d .
C6 C 0.6583(3) 0.8540(8) 0.8214(2) 0.0426(13) Uani 1 1 d .
H6 H 0.6143 0.7961 0.8218 0.051 Uiso 1 1 calc R
C25 C 0.6378(3) 1.0975(9) 0.9170(3) 0.0500(14) Uani 1 1 d .
C14 C 0.7484(3) 0.2061(9) 0.6001(3) 0.0463(14) Uani 1 1 d .
H14 H 0.7299 0.0689 0.5920 0.056 Uiso 1 1 calc R
C5 C 0.6822(3) 1.0043(9) 0.8674(3) 0.0428(13) Uani 1 1 d .
C2 C 0.7686(3) 0.8721(8) 0.7732(3) 0.0415(12) Uani 1 1 d .
C9 C 0.4939(3) 0.6618(11) 0.6725(3) 0.0566(16) Uani 1 1 d .
H9 H 0.4566 0.7552 0.6729 0.068 Uiso 1 1 calc R
C4 C 0.7504(3) 1.0829(9) 0.8667(3) 0.0469(14) Uani 1 1 d .
H4 H 0.7665 1.1849 0.8983 0.056 Uiso 1 1 calc R
C21 C 0.8690(3) 1.1002(10) 0.8261(3) 0.0512(15) Uani 1 1 d .
C10 C 0.4836(3) 0.4612(12) 0.6445(3) 0.0630(18) Uani 1 1 d .
H10 H 0.4398 0.4211 0.6252 0.076 Uiso 1 1 calc R
C17 C 0.8786(3) 0.1789(11) 0.4816(3) 0.0623(18) Uani 1 1 d .
H17 H 0.8923 0.0845 0.4502 0.075 Uiso 1 1 calc R
C19 C 0.8924(3) 0.5192(10) 0.5379(3) 0.0525(15) Uani 1 1 d .
H19 H 0.9154 0.6507 0.5436 0.063 Uiso 1 1 calc R
C18 C 0.9098(3) 0.3766(11) 0.4922(3) 0.0564(16) Uani 1 1 d .
H18 H 0.9445 0.4146 0.4669 0.068 Uiso 1 1 calc R
C11 C 0.5379(3) 0.3195(11) 0.6449(3) 0.0575(16) Uani 1 1 d .
H11 H 0.5303 0.1824 0.6269 0.069 Uiso 1 1 calc R
C8 C 0.5585(3) 0.7272(10) 0.7001(3) 0.0470(14) Uani 1 1 d .
H8 H 0.5652 0.8642 0.7183 0.056 Uiso 1 1 calc R
C16 C 0.8268(3) 0.1236(10) 0.5183(3) 0.0571(16) Uani 1 1 d .
H16 H 0.8055 -0.0103 0.5119 0.069 Uiso 1 1 calc R
C13 C 0.6631(3) 0.2253(9) 0.6719(3) 0.0535(15) Uani 1 1 d .
H13A H 0.6794 0.1836 0.7169 0.064 Uiso 1 1 calc R
H13B H 0.6476 0.0961 0.6476 0.064 Uiso 1 1 calc R
C23 C 0.8786(3) 1.2289(11) 0.7641(3) 0.0685(18) Uani 1 1 d .
H23A H 0.8483 1.3517 0.7609 0.103 Uiso 1 1 calc R
H23B H 0.8678 1.1390 0.7259 0.103 Uiso 1 1 calc R
H23C H 0.9256 1.2770 0.7664 0.103 Uiso 1 1 calc R
C22 C 0.9180(3) 0.9067(11) 0.8322(3) 0.0706(19) Uani 1 1 d .
H22A H 0.9646 0.9557 0.8313 0.106 Uiso 1 1 calc R
H22B H 0.9057 0.8097 0.7960 0.106 Uiso 1 1 calc R
H22C H 0.9145 0.8331 0.8730 0.106 Uiso 1 1 calc R
C24 C 0.8881(3) 1.2443(13) 0.8860(3) 0.088(2) Uani 1 1 d .
H24A H 0.9364 1.2800 0.8893 0.132 Uiso 1 1 calc R
H24B H 0.8789 1.1695 0.9252 0.132 Uiso 1 1 calc R
H24C H 0.8612 1.3743 0.8813 0.132 Uiso 1 1 calc R
C28 C 0.5727(3) 0.9684(12) 0.9206(4) 0.087(2) Uani 1 1 d .
H28A H 0.5484 1.0250 0.9550 0.131 Uiso 1 1 calc R
H28B H 0.5845 0.8201 0.9298 0.131 Uiso 1 1 calc R
H28C H 0.5437 0.9779 0.8792 0.131 Uiso 1 1 calc R
C27 C 0.6768(4) 1.1008(14) 0.9865(3) 0.095(3) Uani 1 1 d .
H27A H 0.6495 1.1740 1.0158 0.142 Uiso 1 1 calc R
H27B H 0.7199 1.1750 0.9860 0.142 Uiso 1 1 calc R
H27C H 0.6854 0.9554 1.0016 0.142 Uiso 1 1 calc R
C26 C 0.6189(5) 1.3267(11) 0.8967(4) 0.110(3) Uani 1 1 d .
H26A H 0.5935 1.3266 0.8534 0.165 Uiso 1 1 calc R
H26B H 0.6603 1.4105 0.8964 0.165 Uiso 1 1 calc R
H26C H 0.5910 1.3886 0.9275 0.165 Uiso 1 1 calc R

loop_
_atom_site_aniso_label
_atom_site_aniso_U_11
_atom_site_aniso_U_22
_atom_site_aniso_U_33
_atom_site_aniso_U_23
_atom_site_aniso_U_13
_atom_site_aniso_U_12
Ni1 0.0336(4) 0.0418(4) 0.0491(4) -0.0058(3) 0.0034(3) -0.0051(3)
O1 0.041(2) 0.053(2) 0.055(2) -0.018(2) 0.0037(18) -0.0013(18)
O2 0.041(2) 0.051(2) 0.059(2) -0.010(2) 0.0154(18) -0.0100(18)
N1 0.026(2) 0.043(3) 0.048(2) -0.003(2) 0.0092(18) -0.0057(19)
N2 0.039(2) 0.037(3) 0.056(3) -0.003(2) -0.001(2) 0.002(2)
C7 0.029(2) 0.049(3) 0.038(3) 0.005(3) 0.005(2) -0.008(2)
C12 0.036(3) 0.055(4) 0.040(3) 0.007(3) 0.004(2) -0.012(3)
C20 0.043(3) 0.046(3) 0.046(3) -0.008(3) -0.008(2) 0.003(3)
C3 0.039(3) 0.046(3) 0.048(3) -0.007(3) 0.006(2) -0.007(2)
C1 0.033(3) 0.037(3) 0.043(3) 0.001(3) 0.004(2) 0.004(2)
C15 0.034(3) 0.043(3) 0.049(3) -0.001(3) -0.006(2) -0.003(2)
C6 0.033(3) 0.046(3) 0.049(3) 0.006(3) 0.005(2) 0.003(2)
C25 0.048(3) 0.049(3) 0.055(3) 0.000(3) 0.014(3) 0.002(3)
C14 0.040(3) 0.039(3) 0.056(3) -0.006(3) -0.008(3) -0.008(2)
C5 0.037(3) 0.046(3) 0.047(3) 0.001(3) 0.012(2) 0.004(2)
C2 0.038(3) 0.037(3) 0.048(3) -0.002(3) 0.001(2) -0.002(2)
C9 0.036(3) 0.083(5) 0.051(3) 0.011(4) 0.006(3) 0.002(3)
C4 0.039(3) 0.051(3) 0.051(3) -0.011(3) 0.007(2) -0.003(3)
C21 0.037(3) 0.061(4) 0.056(3) -0.017(3) 0.007(3) -0.009(3)
C10 0.030(3) 0.096(5) 0.062(4) 0.006(4) -0.001(3) -0.017(3)
C17 0.050(4) 0.080(5) 0.056(4) -0.026(4) 0.006(3) 0.000(3)
C19 0.042(3) 0.057(4) 0.058(3) -0.005(3) 0.002(3) -0.003(3)
C18 0.043(3) 0.081(5) 0.045(3) -0.008(3) 0.003(3) 0.005(3)
C11 0.049(3) 0.067(4) 0.056(4) 0.004(3) 0.004(3) -0.022(3)
C8 0.037(3) 0.056(4) 0.048(3) 0.008(3) 0.002(2) -0.001(3)
C16 0.049(3) 0.057(4) 0.062(4) -0.019(3) -0.005(3) -0.001(3)
C13 0.052(3) 0.044(3) 0.067(4) 0.005(3) 0.017(3) -0.012(3)
C23 0.053(4) 0.065(4) 0.088(5) -0.003(4) 0.009(3) -0.011(3)
C22 0.039(3) 0.087(5) 0.085(5) -0.009(4) 0.003(3) -0.011(3)
C24 0.050(4) 0.122(7) 0.093(5) -0.048(5) 0.015(4) -0.029(4)
C28 0.072(5) 0.093(6) 0.105(6) -0.026(5) 0.040(4) -0.011(4)
C27 0.078(5) 0.145(8) 0.064(4) -0.011(5) 0.021(4) -0.001(5)
C26 0.138(8) 0.067(5) 0.140(8) 0.018(5) 0.074(6) 0.043(5)

loop_
_atom_type_symbol
_atom_type_description
_atom_type_scat_dispersion_real
_atom_type_scat_dispersion_imag
_atom_type_scat_source
C C 0.0033 0.0016 'International Tables Vol C Tables 4.2.6.8 and 6.1.1.4'
H H 0.0000 0.0000 'International Tables Vol C Tables 4.2.6.8 and 6.1.1.4'
N N 0.0061 0.0033 'International Tables Vol C Tables 4.2.6.8 and 6.1.1.4'
O O 0.0106 0.0060 'International Tables Vol C Tables 4.2.6.8 and 6.1.1.4'
Ni Ni 0.3393 1.1124 'International Tables Vol C Tables 4.2.6.8 and 6.1.1.4'

loop_
_geom_angle_atom_site_label_1
_geom_angle_atom_site_label_2
_geom_angle_atom_site_label_3
_geom_angle
O2 Ni1 O1 87.17(16)
O2 Ni1 N2 95.80(19)
O1 Ni1 N2 165.83(18)
O2 Ni1 N1 166.19(18)
O1 Ni1 N1 84.84(17)
N2 Ni1 N1 94.69(19)
C2 O1 Ni1 114.5(3)
C20 O2 Ni1 127.3(4)
C1 N1 C7 124.2(4)
C1 N1 Ni1 112.4(3)
C7 N1 Ni1 121.6(3)
C14 N2 C13 115.7(5)
C14 N2 Ni1 125.2(4)
C13 N2 Ni1 118.3(4)
C12 C7 N1 117.6(5)
C12 C7 C8 120.1(5)
N1 C7 C8 122.1(5)
C11 C12 C7 119.4(5)
C11 C12 C13 120.5(5)
C7 C12 C13 120.1(4)
O2 C20 C19 118.6(5)
O2 C20 C15 124.1(5)
C19 C20 C15 117.3(5)
C4 C3 C2 117.2(5)
C4 C3 C21 123.1(5)
C2 C3 C21 119.7(5)
N1 C1 C6 127.3(4)
N1 C1 C2 112.7(4)
C6 C1 C2 120.0(5)
C16 C15 C20 119.7(5)
C16 C15 C14 119.1(5)
C20 C15 C14 121.2(5)
C5 C6 C1 120.5(5)
C28 C25 C26 109.5(6)
C28 C25 C5 112.4(5)
C26 C25 C5 108.2(5)
C28 C25 C27 106.8(5)
C26 C25 C27 108.6(6)
C5 C25 C27 111.3(5)
N2 C14 C15 125.7(5)
C6 C5 C4 118.1(5)
C6 C5 C25 122.8(5)
C4 C5 C25 119.1(5)
O1 C2 C3 126.1(5)
O1 C2 C1 114.6(4)
C3 C2 C1 119.3(5)
C10 C9 C8 121.1(6)
C3 C4 C5 124.8(5)
C24 C21 C23 108.5(5)
C24 C21 C22 107.8(5)
C23 C21 C22 109.8(5)
C24 C21 C3 111.3(5)
C23 C21 C3 110.3(5)
C22 C21 C3 109.2(5)
C9 C10 C11 120.2(5)
C18 C17 C16 118.5(6)
C18 C19 C20 120.2(6)
C19 C18 C17 123.1(6)
C10 C11 C12 120.5(6)
C9 C8 C7 118.8(6)
C17 C16 C15 121.1(6)
N2 C13 C12 110.9(4)

loop_
_geom_bond_atom_site_label_1
_geom_bond_atom_site_label_2
_geom_bond_distance
Ni1 O2 1.840(4)
Ni1 O1 1.856(4)
Ni1 N2 1.860(4)
Ni1 N1 1.870(4)
O1 C2 1.293(6)
O2 C20 1.296(6)
N1 C1 1.363(6)
N1 C7 1.404(6)
N2 C14 1.286(6)
N2 C13 1.486(6)
C7 C12 1.390(7)
C7 C8 1.408(7)
C12 C11 1.385(7)
C12 C13 1.500(7)
C20 C19 1.418(7)
C20 C15 1.423(7)
C3 C4 1.370(7)
C3 C2 1.413(7)
C3 C21 1.530(7)
C1 C6 1.410(7)
C1 C2 1.447(7)
C15 C16 1.406(7)
C15 C14 1.436(7)
C6 C5 1.363(7)
C25 C28 1.509(8)
C25 C26 1.512(8)
C25 C5 1.525(7)
C25 C27 1.526(8)
C5 C4 1.417(7)
C9 C10 1.373(9)
C9 C8 1.376(7)
C21 C24 1.524(8)
C21 C23 1.527(8)
C21 C22 1.528(8)
C10 C11 1.374(8)
C17 C18 1.373(8)
C17 C16 1.373(8)
C19 C18 1.358(8)
